data_7213786
loop_
_publ_author_name
'Jiang, Guomin'
'Wang, Miao'
'Gu, Xuefang'
'Chen, Tingting'
'Shang, Yanfang'
'Tang, Yanfeng'
'Jiang, Guoqing'
'Shi, Yujun'

_publ_section_title
;
 Synthesis, structure and characterization of Fe6 molecular clusters with
 peripheral sulfur atom-capped silver nanoparticles
;
_journal_issue 3
_journal_name_full CrystEngComm
_journal_page_first 472
_journal_paper_doi 10.1039/c3ce41444b
_journal_volume 16
_journal_year 2014
_chemical_formula_moiety 'C94 H88 Fe6 N2 O26 S10,2(C H2 Cl2), 2(C2 H3 N)'
_chemical_formula_sum 'C100 H98 Cl4 Fe6 N4 O26 S10'
_chemical_formula_weight 2569.32
_chemical_name_systematic
; 
 ? 
;
_space_group_IT_number 14
_symmetry_space_group_name_Hall '-P 2yn'
_symmetry_space_group_name_H-M 'P 1 21/n 1'
_atom_sites_solution_hydrogens geom
_atom_sites_solution_primary direct
_atom_sites_solution_secondary difmap
_audit_creation_method SHELXL-97
_cell_angle_alpha 90.00
_cell_angle_beta 91.10(3)
_cell_angle_gamma 90.00
_cell_formula_units_Z 2
_cell_length_a 19.134(4)
_cell_length_b 12.902(3)
_cell_length_c 22.579(5)
_cell_measurement_temperature 153(2)
_cell_volume 5573(2)
_computing_structure_refinement 'SHELXL-97 (Sheldrick, 1997)'
_computing_structure_solution 'SHELXS-97 (Sheldrick, 1990)'
_diffrn_ambient_temperature 426(2)
_diffrn_measured_fraction_theta_full 0.991
_diffrn_measured_fraction_theta_max 0.991
_diffrn_radiation_monochromator graphite
_diffrn_radiation_source 'fine-focus sealed tube'
_diffrn_radiation_type MoK\a
_diffrn_radiation_wavelength 0.71073
_diffrn_reflns_av_R_equivalents 0.0648
_diffrn_reflns_av_sigmaI/netI 0.0851
_diffrn_reflns_limit_h_max 23
_diffrn_reflns_limit_h_min -19
_diffrn_reflns_limit_k_max 15
_diffrn_reflns_limit_k_min -13
_diffrn_reflns_limit_l_max 26
_diffrn_reflns_limit_l_min -27
_diffrn_reflns_number 25470
_diffrn_reflns_theta_full 25.35
_diffrn_reflns_theta_max 25.35
_diffrn_reflns_theta_min 3.13
_exptl_absorpt_coefficient_mu 1.116
_exptl_absorpt_correction_T_max 0.7306
_exptl_absorpt_correction_T_min 0.5540
_exptl_absorpt_correction_type multi-scan
_exptl_absorpt_process_details 'Higashi, T. (1995).'
_exptl_crystal_colour red
_exptl_crystal_density_diffrn 1.531
_exptl_crystal_density_method 'not measured'
_exptl_crystal_description block
_exptl_crystal_F_000 2636
_exptl_crystal_size_max 0.60
_exptl_crystal_size_mid 0.30
_exptl_crystal_size_min 0.30
_refine_diff_density_max 0.884
_refine_diff_density_min -1.104
_refine_diff_density_rms 0.107
_refine_ls_extinction_method none
_refine_ls_goodness_of_fit_ref 1.091
_refine_ls_hydrogen_treatment mixed
_refine_ls_matrix_type full
_refine_ls_number_parameters 697
_refine_ls_number_reflns 10119
_refine_ls_number_restraints 883
_refine_ls_restrained_S_all 1.104
_refine_ls_R_factor_all 0.1081
_refine_ls_R_factor_gt 0.0856
_refine_ls_shift/su_max 0.011
_refine_ls_shift/su_mean 0.001
_refine_ls_structure_factor_coef Fsqd
_refine_ls_weighting_details 'calc w=1/[\s^2^(Fo^2^)+(0.0826P)^2^+17.8026P] where P=(Fo^2^+2Fc^2^)/3'
_refine_ls_weighting_scheme calc
_refine_ls_wR_factor_gt 0.2021
_refine_ls_wR_factor_ref 0.2197
_reflns_number_gt 7937
_reflns_number_total 10119
_reflns_threshold_expression >2sigma(I)
_cod_data_source_file c3ce41444b.txt
_cod_data_source_block jiang1
_cod_original_cell_volume 5573.0(19)
_cod_original_sg_symbol_H-M 'P 21/n'
_cod_database_code 7213786

loop_
_symmetry_equiv_pos_as_xyz
'x, y, z'
'-x+1/2, y+1/2, -z+1/2'
'-x, -y, -z'
'x-1/2, -y-1/2, z-1/2'

loop_
_atom_site_label
_atom_site_type_symbol
_atom_site_fract_x
_atom_site_fract_y
_atom_site_fract_z
_atom_site_U_iso_or_equiv
_atom_site_adp_type
_atom_site_occupancy
_atom_site_symmetry_multiplicity
_atom_site_calc_flag
_atom_site_refinement_flags
_atom_site_disorder_assembly
_atom_site_disorder_group
Fe1 Fe 0.38884(4) 0.54161(6) 0.42820(4) 0.0263(2) Uani 1 1 d . . .
Fe3 Fe 0.56831(4) 0.53794(7) 0.42136(4) 0.0264(2) Uani 1 1 d . . .
Fe2 Fe 0.71192(4) 0.54274(7) 0.46751(4) 0.0272(2) Uani 1 1 d . . .
S1 S 0.73559(12) 1.05089(15) 0.72483(8) 0.0516(5) Uani 1 1 d . . .
S2 S 0.47511(11) 1.08613(15) 0.63501(9) 0.0555(5) Uani 1 1 d . . .
S3 S 0.74599(12) -0.02045(15) 0.25745(10) 0.0575(6) Uani 1 1 d . . .
S4 S 0.46863(13) 0.8096(3) 0.07937(11) 0.1004(12) Uani 1 1 d . . .
S5 S 0.9989(2) 0.1056(4) 0.62183(18) 0.1409(16) Uani 1 1 d DU . .
O3 O 0.5284(2) 0.6018(3) 0.34634(18) 0.0325(10) Uani 1 1 d . . .
O8 O 0.2950(2) 0.6160(3) 0.41422(18) 0.0318(10) Uani 1 1 d . . .
O1 O 0.5353(2) 0.6625(3) 0.47132(18) 0.0303(9) Uani 1 1 d . . .
O7 O 0.7150(2) 0.6643(3) 0.52536(18) 0.0338(10) Uani 1 1 d . . .
O11 O 0.3770(2) 0.5069(3) 0.50808(17) 0.0265(9) Uani 1 1 d . . .
O12 O 0.3380(2) 0.4107(3) 0.39752(17) 0.0304(9) Uani 1 1 d . . .
O2 O 0.4232(2) 0.6878(3) 0.44697(18) 0.0317(10) Uani 1 1 d . . .
O6 O 0.6098(2) 0.4127(3) 0.37779(17) 0.0304(9) Uani 1 1 d . . .
O5 O 0.7200(2) 0.4165(3) 0.41351(18) 0.0323(10) Uani 1 1 d . . .
O4 O 0.4117(2) 0.5775(3) 0.34195(17) 0.0319(10) Uani 1 1 d . . .
O10 O 0.7762(2) 0.4680(3) 0.52446(19) 0.0369(11) Uani 1 1 d . . .
O9 O 0.6562(2) 0.6151(3) 0.40713(18) 0.0307(9) Uani 1 1 d . . .
O13 O 0.4797(2) 0.4674(4) 0.4298(2) 0.0286(10) Uani 1 1 d . . .
N2 N 0.8022(3) 0.5984(4) 0.4200(2) 0.0346(12) Uani 1 1 d . . .
C9 C 0.4785(3) 0.7133(5) 0.4735(3) 0.0326(12) Uani 1 1 d U . .
C25 C 0.7634(3) 0.3986(6) 0.5631(3) 0.0387(13) Uani 1 1 d U . .
C1 C 0.4682(3) 0.6083(5) 0.3207(3) 0.0344(13) Uani 1 1 d U . .
C17 C 0.6933(3) 0.6631(5) 0.5780(3) 0.0315(12) Uani 1 1 d U . .
C18 C 0.7068(3) 0.7577(5) 0.6147(3) 0.0322(12) Uani 1 1 d U . .
C37 C 0.7273(4) 0.0981(5) 0.2930(3) 0.0395(14) Uani 1 1 d U . .
C10 C 0.4783(3) 0.8075(5) 0.5117(3) 0.0331(12) Uani 1 1 d U . .
C21 C 0.7249(3) 0.9353(5) 0.6851(3) 0.0378(13) Uani 1 1 d U . .
C34 C 0.6892(3) 0.2809(5) 0.3500(3) 0.0329(12) Uani 1 1 d U . .
C33 C 0.6710(3) 0.3765(5) 0.3824(3) 0.0322(13) Uani 1 1 d U . .
C7 C 0.5258(3) 0.7044(6) 0.2390(3) 0.0448(14) Uani 1 1 d U . .
H7 H 0.5671 0.7039 0.2614 0.054 Uiso 1 1 calc R . .
C15 C 0.5364(3) 0.8293(5) 0.5466(3) 0.0399(13) Uani 1 1 d U . .
H15 H 0.5756 0.7871 0.5442 0.048 Uiso 1 1 calc R . .
C35 C 0.7573(4) 0.2606(5) 0.3358(3) 0.0399(13) Uani 1 1 d U . .
H35 H 0.7917 0.3086 0.3461 0.048 Uiso 1 1 calc R . .
C6 C 0.5243(4) 0.7511(6) 0.1843(3) 0.0509(15) Uani 1 1 d U . .
H6A H 0.5644 0.7829 0.1704 0.061 Uiso 1 1 calc R . .
C27 C 0.8116(4) 0.2481(6) 0.6185(3) 0.0496(15) Uani 1 1 d U A .
H27 H 0.7678 0.2379 0.6346 0.060 Uiso 1 1 calc R . .
C26 C 0.8225(4) 0.3320(6) 0.5821(3) 0.0505(15) Uani 1 1 d U . .
C23 C 0.6975(3) 0.7538(5) 0.6758(3) 0.0378(13) Uani 1 1 d U . .
H23 H 0.6839 0.6918 0.6931 0.045 Uiso 1 1 calc R . .
C2 C 0.4660(3) 0.6578(6) 0.2614(3) 0.0385(13) Uani 1 1 d U . .
C11 C 0.4208(3) 0.8716(5) 0.5152(3) 0.0404(13) Uani 1 1 d U . .
H11 H 0.3811 0.8576 0.4921 0.049 Uiso 1 1 calc R . .
C3 C 0.4050(4) 0.6610(6) 0.2283(3) 0.0474(15) Uani 1 1 d U . .
H3 H 0.3647 0.6315 0.2433 0.057 Uiso 1 1 calc R . .
C20 C 0.7348(4) 0.9380(6) 0.6236(3) 0.0417(14) Uani 1 1 d U . .
H20 H 0.7470 1.0002 0.6057 0.050 Uiso 1 1 calc R . .
N14 N 0.5377(4) 0.8369(7) 0.7455(4) 0.077(2) Uani 1 1 d . . .
C13 C 0.4800(4) 0.9764(5) 0.5879(3) 0.0410(14) Uani 1 1 d U . .
C19 C 0.7269(3) 0.8505(5) 0.5891(3) 0.0363(12) Uani 1 1 d U . .
H19 H 0.7350 0.8537 0.5487 0.044 Uiso 1 1 calc R . .
C14 C 0.5374(4) 0.9129(5) 0.5851(3) 0.0450(14) Uani 1 1 d U . .
H14 H 0.5766 0.9258 0.6090 0.054 Uiso 1 1 calc R . .
C24 C 0.7015(5) 1.0192(6) 0.7961(3) 0.061(2) Uani 1 1 d U . .
H24A H 0.6560 0.9887 0.7911 0.092 Uiso 1 1 calc R . .
H24B H 0.6980 1.0811 0.8194 0.092 Uiso 1 1 calc R . .
H24C H 0.7322 0.9709 0.8158 0.092 Uiso 1 1 calc R . .
C36 C 0.7764(4) 0.1708(5) 0.3065(3) 0.0426(14) Uani 1 1 d U . .
H36 H 0.8227 0.1604 0.2961 0.051 Uiso 1 1 calc R . .
C45 C 0.8003(4) 0.6857(6) 0.3869(3) 0.0509(15) Uani 1 1 d U . .
C49 C 0.5305(4) 0.6475(7) 0.7091(4) 0.067(2) Uani 1 1 d U . .
H49A H 0.5436 0.6434 0.6684 0.100 Uiso 1 1 calc R . .
H49B H 0.4833 0.6233 0.7130 0.100 Uiso 1 1 calc R . .
H49C H 0.5614 0.6052 0.7328 0.100 Uiso 1 1 calc R . .
C4 C 0.4027(4) 0.7078(7) 0.1725(3) 0.0530(15) Uani 1 1 d U . .
H4 H 0.3610 0.7102 0.1507 0.064 Uiso 1 1 calc R . .
C40 C 0.8389(5) -0.0262(6) 0.2623(4) 0.063(2) Uani 1 1 d U . .
H40A H 0.8584 0.0246 0.2363 0.095 Uiso 1 1 calc R . .
H40B H 0.8543 -0.0940 0.2508 0.095 Uiso 1 1 calc R . .
H40C H 0.8540 -0.0125 0.3023 0.095 Uiso 1 1 calc R . .
C42 C 0.9108(4) 0.5486(8) 0.3772(4) 0.0672(19) Uani 1 1 d U . .
H42 H 0.9474 0.5015 0.3747 0.081 Uiso 1 1 calc R . .
C22 C 0.7082(3) 0.8407(5) 0.7112(3) 0.0384(13) Uani 1 1 d U . .
H22 H 0.7042 0.8358 0.7521 0.046 Uiso 1 1 calc R . .
C39 C 0.6387(4) 0.2081(5) 0.3341(3) 0.0414(14) Uani 1 1 d U . .
H39 H 0.5920 0.2207 0.3421 0.050 Uiso 1 1 calc R . .
C29 C 0.9301(5) 0.1921(8) 0.6069(4) 0.0728(18) Uani 1 1 d U A .
C5 C 0.4637(4) 0.7511(7) 0.1497(3) 0.0556(16) Uani 1 1 d U . .
C12 C 0.4216(4) 0.9558(5) 0.5524(3) 0.0443(14) Uani 1 1 d U . .
H12 H 0.3828 0.9992 0.5538 0.053 Uiso 1 1 calc R . .
C41 C 0.8567(4) 0.5328(7) 0.4142(3) 0.0518(16) Uani 1 1 d U . .
H41 H 0.8572 0.4728 0.4370 0.062 Uiso 1 1 calc R . .
C48 C 0.5351(4) 0.7542(7) 0.7290(4) 0.0560(18) Uani 1 1 d U . .
C28 C 0.8652(4) 0.1782(7) 0.6314(4) 0.0591(16) Uani 1 1 d U . .
H28 H 0.8573 0.1225 0.6565 0.071 Uiso 1 1 calc R A .
C38 C 0.6575(4) 0.1166(6) 0.3062(3) 0.0445(14) Uani 1 1 d U . .
H38 H 0.6235 0.0677 0.2962 0.053 Uiso 1 1 calc R . .
C31 C 0.8892(4) 0.3496(7) 0.5612(4) 0.0644(17) Uani 1 1 d U A .
H31 H 0.8978 0.4074 0.5378 0.077 Uiso 1 1 calc R . .
C43 C 0.9089(5) 0.6371(8) 0.3436(4) 0.0725(19) Uani 1 1 d U . .
H43 H 0.9448 0.6517 0.3178 0.087 Uiso 1 1 calc R . .
C16 C 0.5603(5) 1.0907(7) 0.6692(4) 0.073(2) Uani 1 1 d U . .
H16A H 0.5945 1.1046 0.6397 0.109 Uiso 1 1 calc R . .
H16B H 0.5704 1.0253 0.6878 0.109 Uiso 1 1 calc R . .
H16C H 0.5617 1.1446 0.6985 0.109 Uiso 1 1 calc R . .
C30 C 0.9429(4) 0.2816(8) 0.5749(4) 0.0699(18) Uani 1 1 d U . .
H30 H 0.9880 0.2960 0.5625 0.084 Uiso 1 1 calc R A .
C44 C 0.8539(4) 0.7036(8) 0.3485(4) 0.0666(18) Uani 1 1 d U . .
H44 H 0.8526 0.7629 0.3251 0.080 Uiso 1 1 calc R . .
C8 C 0.3850(5) 0.7893(11) 0.0472(5) 0.113(4) Uani 1 1 d U . .
H8A H 0.3839 0.8166 0.0076 0.169 Uiso 1 1 calc R . .
H8B H 0.3505 0.8239 0.0704 0.169 Uiso 1 1 calc R . .
H8C H 0.3751 0.7164 0.0460 0.169 Uiso 1 1 calc R . .
Cl1 Cl 0.2186(4) 0.9934(6) 0.5412(3) 0.248(3) Uani 1 1 d . . .
Cl2 Cl 0.1236(5) 0.8319(7) 0.5564(4) 0.307(5) Uani 1 1 d . . .
C50 C 0.2110(10) 0.8698(16) 0.5331(6) 0.181(9) Uani 1 1 d . . .
H50A H 0.2462 0.8344 0.5571 0.217 Uiso 1 1 calc R . .
H50B H 0.2174 0.8510 0.4920 0.217 Uiso 1 1 calc R . .
C47 C 0.6717(3) 0.7008(6) 0.3715(3) 0.0434(15) Uani 1 1 d U . .
H47A H 0.6334 0.7499 0.3728 0.052 Uiso 1 1 calc R . .
H47B H 0.6763 0.6782 0.3308 0.052 Uiso 1 1 calc R . .
C46 C 0.7389(4) 0.7542(6) 0.3919(3) 0.0498(16) Uani 1 1 d U . .
H46A H 0.7460 0.8158 0.3681 0.060 Uiso 1 1 calc R . .
H46B H 0.7345 0.7759 0.4328 0.060 Uiso 1 1 calc R . .
C32 C 1.0419(12) 0.077(2) 0.5633(11) 0.112(5) Uani 0.506(15) 1 d PU A 1
H32A H 1.0103 0.0507 0.5334 0.168 Uiso 0.506(15) 1 calc PR A 1
H32B H 1.0763 0.0252 0.5729 0.168 Uiso 0.506(15) 1 calc PR A 1
H32C H 1.0646 0.1380 0.5488 0.168 Uiso 0.506(15) 1 calc PR A 1
C32A C 0.9631(10) -0.0027(14) 0.6205(12) 0.103(5) Uani 0.494(15) 1 d PDU A 2
H32D H 0.9491 -0.0210 0.6597 0.155 Uiso 0.494(15) 1 calc PR A 2
H32E H 0.9954 -0.0535 0.6063 0.155 Uiso 0.494(15) 1 calc PR A 2
H32F H 0.9227 -0.0004 0.5946 0.155 Uiso 0.494(15) 1 calc PR A 2
H6 H 0.475(6) 0.426(9) 0.447(5) 0.12(5) Uiso 1 1 d . . .

loop_
_atom_site_aniso_label
_atom_site_aniso_U_11
_atom_site_aniso_U_22
_atom_site_aniso_U_33
_atom_site_aniso_U_23
_atom_site_aniso_U_13
_atom_site_aniso_U_12
Fe1 0.0255(5) 0.0287(5) 0.0246(5) 0.0011(4) 0.0008(3) -0.0006(4)
Fe3 0.0250(4) 0.0296(5) 0.0247(5) 0.0007(4) 0.0008(3) 0.0016(4)
Fe2 0.0254(5) 0.0304(5) 0.0258(5) 0.0001(4) 0.0017(4) -0.0006(4)
S1 0.0755(14) 0.0386(10) 0.0407(10) -0.0088(8) -0.0005(10) -0.0134(10)
S2 0.0667(13) 0.0418(11) 0.0581(12) -0.0184(10) 0.0022(10) 0.0079(10)
S3 0.0711(14) 0.0393(11) 0.0622(13) -0.0180(10) 0.0050(11) 0.0071(10)
S4 0.0566(14) 0.182(3) 0.0628(15) 0.0758(19) -0.0067(11) -0.0188(17)
S5 0.109(3) 0.182(4) 0.131(3) -0.008(3) -0.019(2) 0.104(3)
O3 0.025(2) 0.040(2) 0.032(2) 0.006(2) 0.0011(18) 0.0002(19)
O8 0.025(2) 0.036(2) 0.035(2) 0.0032(19) 0.0008(18) 0.0035(18)
O1 0.030(2) 0.028(2) 0.033(2) -0.0017(19) 0.0005(18) 0.0029(18)
O7 0.032(2) 0.036(2) 0.033(2) -0.005(2) 0.0036(19) -0.0054(19)
O11 0.026(2) 0.029(2) 0.025(2) -0.0004(18) 0.0018(16) -0.0006(18)
O12 0.035(2) 0.031(2) 0.025(2) 0.0006(18) -0.0002(18) -0.0056(19)
O2 0.031(2) 0.025(2) 0.039(2) -0.0007(19) -0.0024(19) -0.0037(18)
O6 0.027(2) 0.033(2) 0.031(2) -0.0084(19) 0.0019(17) 0.0033(18)
O5 0.026(2) 0.036(2) 0.034(2) -0.007(2) 0.0025(18) 0.0031(19)
O4 0.032(2) 0.037(2) 0.026(2) 0.0033(19) -0.0012(18) -0.0022(19)
O10 0.029(2) 0.046(3) 0.036(2) 0.006(2) -0.0020(19) -0.004(2)
O9 0.029(2) 0.029(2) 0.034(2) 0.0062(19) -0.0009(18) -0.0048(18)
O13 0.027(2) 0.031(2) 0.028(2) 0.004(2) 0.0028(18) -0.0011(18)
N2 0.029(3) 0.042(3) 0.033(3) -0.008(3) 0.002(2) -0.005(2)
C9 0.031(3) 0.033(3) 0.034(3) 0.002(2) 0.003(2) -0.001(2)
C25 0.025(3) 0.051(3) 0.040(3) 0.008(3) -0.001(2) 0.004(3)
C1 0.029(3) 0.042(3) 0.032(3) 0.003(2) 0.006(2) 0.000(2)
C17 0.025(2) 0.034(3) 0.035(3) -0.002(2) 0.000(2) -0.002(2)
C18 0.027(2) 0.035(3) 0.035(3) -0.001(2) 0.003(2) -0.004(2)
C37 0.052(3) 0.031(3) 0.036(3) -0.005(3) 0.004(3) 0.003(3)
C10 0.033(3) 0.031(3) 0.036(3) -0.001(2) 0.002(2) 0.005(2)
C21 0.040(3) 0.037(3) 0.036(3) -0.009(3) 0.000(2) -0.008(3)
C34 0.037(3) 0.031(3) 0.031(3) -0.002(2) 0.003(2) 0.000(2)
C33 0.035(3) 0.031(3) 0.031(3) 0.000(2) 0.006(2) 0.000(2)
C7 0.031(3) 0.064(3) 0.039(3) 0.016(3) 0.001(2) -0.004(3)
C15 0.036(3) 0.039(3) 0.045(3) -0.007(2) -0.001(2) 0.005(2)
C35 0.041(3) 0.036(3) 0.043(3) -0.005(3) 0.006(3) -0.001(3)
C6 0.037(3) 0.073(4) 0.042(3) 0.022(3) 0.001(3) -0.007(3)
C27 0.034(3) 0.059(3) 0.056(3) 0.014(3) 0.002(3) 0.012(3)
C26 0.035(3) 0.066(3) 0.050(3) 0.017(3) 0.003(3) 0.015(3)
C23 0.036(3) 0.038(3) 0.039(3) 0.001(2) 0.001(2) -0.004(2)
C2 0.032(3) 0.054(3) 0.029(3) 0.011(3) 0.001(2) 0.001(3)
C11 0.037(3) 0.039(3) 0.044(3) -0.007(3) -0.002(3) 0.007(3)
C3 0.035(3) 0.068(3) 0.039(3) 0.015(3) -0.001(2) -0.005(3)
C20 0.046(3) 0.040(3) 0.039(3) 0.001(3) 0.000(3) -0.009(3)
N14 0.069(5) 0.079(6) 0.083(6) -0.021(5) 0.027(4) -0.009(4)
C13 0.045(3) 0.037(3) 0.041(3) -0.008(3) 0.003(3) 0.006(3)
C19 0.039(3) 0.036(3) 0.034(3) -0.003(2) 0.000(2) -0.006(2)
C14 0.043(3) 0.043(3) 0.049(3) -0.010(3) -0.003(3) 0.004(3)
C24 0.085(6) 0.055(5) 0.044(4) -0.017(4) 0.010(4) -0.012(4)
C36 0.045(3) 0.039(3) 0.044(3) -0.004(3) 0.006(3) 0.003(3)
C45 0.038(3) 0.068(4) 0.048(3) 0.015(3) 0.004(3) -0.015(3)
C49 0.046(4) 0.072(5) 0.082(6) -0.029(5) 0.000(4) 0.005(4)
C4 0.036(3) 0.081(4) 0.042(3) 0.023(3) -0.004(3) -0.004(3)
C40 0.083(6) 0.047(4) 0.061(5) -0.010(4) 0.007(4) 0.017(4)
C42 0.047(4) 0.093(4) 0.062(4) 0.011(4) 0.012(3) -0.003(4)
C22 0.040(3) 0.041(3) 0.035(3) -0.004(2) 0.000(2) -0.004(2)
C39 0.042(3) 0.039(3) 0.044(3) -0.006(3) 0.006(3) 0.004(3)
C29 0.053(3) 0.093(4) 0.072(4) 0.013(3) -0.001(3) 0.034(3)
C5 0.041(3) 0.083(4) 0.043(3) 0.026(3) -0.002(3) -0.006(3)
C12 0.044(3) 0.039(3) 0.049(3) -0.006(3) 0.001(3) 0.009(3)
C41 0.038(3) 0.073(4) 0.045(3) 0.005(3) 0.007(3) -0.001(3)
C48 0.043(4) 0.069(4) 0.056(4) -0.014(4) 0.008(3) 0.004(4)
C28 0.045(3) 0.068(4) 0.064(3) 0.013(3) -0.001(3) 0.014(3)
C38 0.048(3) 0.041(3) 0.045(3) -0.005(3) 0.003(3) -0.002(3)
C31 0.045(3) 0.083(4) 0.066(3) 0.028(3) 0.004(3) 0.016(3)
C43 0.050(3) 0.097(4) 0.070(4) 0.022(4) 0.019(3) -0.007(4)
C16 0.079(6) 0.058(5) 0.080(6) -0.027(5) -0.015(5) -0.001(4)
C30 0.049(3) 0.092(4) 0.069(4) 0.023(3) 0.008(3) 0.018(3)
C44 0.053(3) 0.084(4) 0.063(3) 0.024(3) 0.008(3) -0.007(3)
C8 0.066(6) 0.193(10) 0.078(6) 0.068(7) -0.019(5) -0.011(7)
Cl1 0.273(8) 0.215(7) 0.255(8) 0.058(6) -0.019(6) -0.089(6)
Cl2 0.320(10) 0.306(10) 0.290(9) 0.089(8) -0.120(8) -0.122(8)
C50 0.23(2) 0.22(2) 0.086(10) 0.023(11) -0.017(11) -0.132(17)
C47 0.037(3) 0.047(3) 0.045(3) 0.020(3) -0.002(3) -0.009(3)
C46 0.044(3) 0.055(3) 0.050(3) 0.016(3) 0.000(3) -0.012(3)
C32 0.087(9) 0.137(10) 0.112(9) 0.006(9) 0.011(8) 0.052(8)
C32A 0.072(9) 0.122(10) 0.115(9) -0.007(9) 0.004(8) 0.045(8)

loop_
_atom_type_symbol
_atom_type_description
_atom_type_scat_dispersion_real
_atom_type_scat_dispersion_imag
_atom_type_scat_source
C C 0.0033 0.0016 'International Tables Vol C Tables 4.2.6.8 and 6.1.1.4'
H H 0.0000 0.0000 'International Tables Vol C Tables 4.2.6.8 and 6.1.1.4'
N N 0.0061 0.0033 'International Tables Vol C Tables 4.2.6.8 and 6.1.1.4'
O O 0.0106 0.0060 'International Tables Vol C Tables 4.2.6.8 and 6.1.1.4'
S S 0.1246 0.1234 'International Tables Vol C Tables 4.2.6.8 and 6.1.1.4'
Cl Cl 0.1484 0.1585 'International Tables Vol C Tables 4.2.6.8 and 6.1.1.4'
Fe Fe 0.3463 0.8444 'International Tables Vol C Tables 4.2.6.8 and 6.1.1.4'

loop_
_geom_angle_atom_site_label_1
_geom_angle_atom_site_label_2
_geom_angle_atom_site_label_3
_geom_angle
_geom_angle_site_symmetry_1
_geom_angle_site_symmetry_3
O11 Fe1 O13 89.36(18) . .
O11 Fe1 O2 93.74(17) . .
O13 Fe1 O2 99.40(18) . .
O11 Fe1 O8 97.94(17) . .
O13 Fe1 O8 172.19(18) . .
O2 Fe1 O8 82.96(17) . .
O11 Fe1 O4 174.62(17) . .
O13 Fe1 O4 85.65(18) . .
O2 Fe1 O4 85.12(17) . .
O8 Fe1 O4 87.15(16) . .
O11 Fe1 O12 93.62(17) . .
O13 Fe1 O12 91.05(18) . .
O2 Fe1 O12 167.27(16) . .
O8 Fe1 O12 85.75(17) . .
O4 Fe1 O12 88.48(16) . .
O13 Fe3 O11 103.52(18) . 3_666
O13 Fe3 O9 175.67(18) . .
O11 Fe3 O9 80.82(16) 3_666 .
O13 Fe3 O3 87.54(18) . .
O11 Fe3 O3 168.90(17) 3_666 .
O9 Fe3 O3 88.13(16) . .
O13 Fe3 O6 91.40(18) . .
O11 Fe3 O6 87.28(16) 3_666 .
O9 Fe3 O6 88.91(17) . .
O3 Fe3 O6 93.57(17) . .
O13 Fe3 O1 91.94(18) . .
O11 Fe3 O1 87.14(16) 3_666 .
O9 Fe3 O1 88.13(17) . .
O3 Fe3 O1 91.50(17) . .
O6 Fe3 O1 174.04(16) . .
O13 Fe3 Fe2 142.58(14) . .
O11 Fe3 Fe2 40.42(11) 3_666 .
O9 Fe3 Fe2 41.68(11) . .
O3 Fe3 Fe2 128.91(12) . .
O6 Fe3 Fe2 79.56(11) . .
O1 Fe3 Fe2 94.82(11) . .
O11 Fe2 O9 83.37(17) 3_666 .
O11 Fe2 O10 101.09(17) 3_666 .
O9 Fe2 O10 174.88(18) . .
O11 Fe2 O7 95.06(17) 3_666 .
O9 Fe2 O7 95.07(17) . .
O10 Fe2 O7 87.09(18) . .
O11 Fe2 O5 89.00(17) 3_666 .
O9 Fe2 O5 90.63(17) . .
O10 Fe2 O5 86.95(18) . .
O7 Fe2 O5 173.34(17) . .
O11 Fe2 N2 167.12(18) 3_666 .
O9 Fe2 N2 85.77(19) . .
O10 Fe2 N2 89.50(19) . .
O7 Fe2 N2 92.76(18) . .
O5 Fe2 N2 84.22(18) . .
O11 Fe2 Fe3 42.12(12) 3_666 .
O9 Fe2 Fe3 42.58(12) . .
O10 Fe2 Fe3 141.12(13) . .
O7 Fe2 Fe3 105.09(12) . .
O5 Fe2 Fe3 81.45(12) . .
N2 Fe2 Fe3 125.65(14) . .
C21 S1 C24 103.0(4) . .
C13 S2 C16 103.1(4) . .
C37 S3 C40 102.7(4) . .
C5 S4 C8 104.1(4) . .
C32A S5 C32 90.6(14) . .
C32A S5 C29 103.8(9) . .
C32 S5 C29 112.4(9) . .
C1 O3 Fe3 136.6(4) . .
C25 O8 Fe1 130.6(4) 3_666 .
C9 O1 Fe3 133.8(4) . .
C17 O7 Fe2 125.8(4) . .
Fe1 O11 Fe2 118.8(2) . 3_666
Fe1 O11 Fe3 140.7(2) . 3_666
Fe2 O11 Fe3 97.46(17) 3_666 3_666
C17 O12 Fe1 134.2(4) 3_666 .
C9 O2 Fe1 127.6(4) . .
C33 O6 Fe3 128.0(4) . .
C33 O5 Fe2 126.2(4) . .
C1 O4 Fe1 129.2(4) . .
C25 O10 Fe2 130.6(4) . .
C47 O9 Fe2 131.2(4) . .
C47 O9 Fe3 132.6(4) . .
Fe2 O9 Fe3 95.74(17) . .
Fe3 O13 Fe1 122.7(2) . .
C41 N2 C45 118.7(6) . .
C41 N2 Fe2 117.6(5) . .
C45 N2 Fe2 122.3(4) . .
O2 C9 O1 124.2(6) . .
O2 C9 C10 118.7(5) . .
O1 C9 C10 117.1(5) . .
O8 C25 O10 124.7(6) 3_666 .
O8 C25 C26 118.6(6) 3_666 .
O10 C25 C26 116.8(6) . .
O4 C1 O3 125.5(6) . .
O4 C1 C2 118.1(5) . .
O3 C1 C2 116.4(5) . .
O12 C17 O7 126.1(6) 3_666 .
O12 C17 C18 116.9(5) 3_666 .
O7 C17 C18 117.0(5) . .
C19 C18 C23 119.0(6) . .
C19 C18 C17 121.4(6) . .
C23 C18 C17 119.6(6) . .
C36 C37 C38 119.7(6) . .
C36 C37 S3 123.7(6) . .
C38 C37 S3 116.6(5) . .
C15 C10 C11 118.7(6) . .
C15 C10 C9 119.1(5) . .
C11 C10 C9 122.2(6) . .
C22 C21 C20 118.4(6) . .
C22 C21 S1 123.7(5) . .
C20 C21 S1 117.9(5) . .
C35 C34 C39 117.9(6) . .
C35 C34 C33 120.5(6) . .
C39 C34 C33 121.5(6) . .
O6 C33 O5 124.7(6) . .
O6 C33 C34 119.6(6) . .
O5 C33 C34 115.7(5) . .
C6 C7 C2 120.7(6) . .
C10 C15 C14 121.2(6) . .
C34 C35 C36 122.0(6) . .
C7 C6 C5 120.7(7) . .
C26 C27 C28 121.1(7) . .
C27 C26 C31 118.8(7) . .
C27 C26 C25 120.5(6) . .
C31 C26 C25 120.6(7) . .
C22 C23 C18 121.3(6) . .
C3 C2 C7 119.0(6) . .
C3 C2 C1 120.9(6) . .
C7 C2 C1 120.1(6) . .
C12 C11 C10 120.7(6) . .
C2 C3 C4 121.0(6) . .
C19 C20 C21 121.4(6) . .
C14 C13 C12 119.7(6) . .
C14 C13 S2 123.7(6) . .
C12 C13 S2 116.6(5) . .
C20 C19 C18 120.1(6) . .
C13 C14 C15 119.5(6) . .
C37 C36 C35 119.8(7) . .
N2 C45 C44 118.4(7) . .
N2 C45 C46 118.1(6) . .
C44 C45 C46 123.5(7) . .
C3 C4 C5 119.4(6) . .
C41 C42 C43 116.9(9) . .
C23 C22 C21 119.7(6) . .
C38 C39 C34 120.5(6) . .
C28 C29 C30 119.0(8) . .
C28 C29 S5 121.2(8) . .
C30 C29 S5 119.4(7) . .
C6 C5 C4 119.1(6) . .
C6 C5 S4 116.7(6) . .
C4 C5 S4 124.1(5) . .
C11 C12 C13 120.2(6) . .
N2 C41 C42 124.4(8) . .
N14 C48 C49 178.3(10) . .
C29 C28 C27 119.8(8) . .
C39 C38 C37 120.0(7) . .
C30 C31 C26 120.3(8) . .
C44 C43 C42 119.5(8) . .
C31 C30 C29 120.5(8) . .
C43 C44 C45 122.0(8) . .
Cl1 C50 Cl2 108.3(13) . .
O9 C47 C46 111.7(5) . .
C45 C46 C47 112.0(7) . .

loop_
_geom_bond_atom_site_label_1
_geom_bond_atom_site_label_2
_geom_bond_distance
_geom_bond_site_symmetry_2
Fe1 O11 1.876(4) .
Fe1 O13 1.984(4) .
Fe1 O2 2.039(4) .
Fe1 O8 2.055(4) .
Fe1 O4 2.057(4) .
Fe1 O12 2.061(4) .
Fe3 O13 1.937(4) .
Fe3 O11 1.976(4) 3_666
Fe3 O9 1.986(4) .
Fe3 O3 2.020(4) .
Fe3 O6 2.059(4) .
Fe3 O1 2.069(4) .
Fe3 Fe2 2.9207(14) .
Fe2 O11 1.910(4) 3_666
Fe2 O9 1.952(4) .
Fe2 O10 2.009(4) .
Fe2 O7 2.041(4) .
Fe2 O5 2.042(4) .
Fe2 N2 2.173(5) .
S1 C21 1.751(7) .
S1 C24 1.794(8) .
S2 C13 1.774(7) .
S2 C16 1.791(9) .
S3 C37 1.767(7) .
S3 C40 1.780(9) .
S4 C5 1.763(7) .
S4 C8 1.764(10) .
S5 C32A 1.556(17) .
S5 C32 1.61(2) .
S5 C29 1.753(8) .
O3 C1 1.282(7) .
O8 C25 1.252(7) 3_666
O1 C9 1.270(7) .
O7 C17 1.266(7) .
O11 Fe2 1.910(4) 3_666
O11 Fe3 1.976(4) 3_666
O12 C17 1.259(7) 3_666
O2 C9 1.250(7) .
O6 C33 1.264(7) .
O5 C33 1.270(7) .
O4 C1 1.255(7) .
O10 C25 1.277(8) .
O9 C47 1.401(7) .
N2 C41 1.351(9) .
N2 C45 1.352(9) .
C9 C10 1.490(9) .
C25 O8 1.252(7) 3_666
C25 C26 1.477(9) .
C1 C2 1.485(9) .
C17 O12 1.259(7) 3_666
C17 C18 1.495(9) .
C18 C19 1.387(9) .
C18 C23 1.395(9) .
C37 C36 1.358(9) .
C37 C38 1.395(10) .
C10 C15 1.380(9) .
C10 C11 1.380(9) .
C21 C22 1.395(9) .
C21 C20 1.406(9) .
C34 C35 1.374(9) .
C34 C39 1.390(9) .
C34 C33 1.478(8) .
C7 C6 1.373(9) .
C7 C2 1.397(9) .
C15 C14 1.385(9) .
C35 C36 1.387(9) .
C6 C5 1.386(10) .
C27 C26 1.378(10) .
C27 C28 1.391(10) .
C26 C31 1.388(10) .
C23 C22 1.390(9) .
C2 C3 1.372(9) .
C11 C12 1.373(9) .
C3 C4 1.398(9) .
C20 C19 1.377(9) .
N14 C48 1.131(10) .
C13 C14 1.372(9) .
C13 C12 1.389(10) .
C45 C44 1.376(10) .
C45 C46 1.476(11) .
C49 C48 1.450(12) .
C4 C5 1.401(10) .
C42 C41 1.357(10) .
C42 C43 1.370(12) .
C39 C38 1.389(9) .
C29 C28 1.382(11) .
C29 C30 1.387(13) .
C31 C30 1.382(11) .
C43 C44 1.364(12) .
Cl1 C50 1.612(19) .
Cl2 C50 1.828(18) .
C47 C46 1.523(9) .
